data_7109755
loop_
_publ_author_name
'Ming Chen'
'Jun Liu'
'Lu Wang'
'Xiaobo Zhou'
'Yuanhong Liu'

_publ_section_title
;
 Gold-catalyzed cascade cycloisomerization of 1,7-diyn-3,6-bis(propargyl
 carbonate)s: stereoselective synthesis of naphtho[b]cyclobutenes
;
_journal_name_full Chem.Commun.
_journal_page_first 8650
_journal_paper_doi 10.1039/c3cc44757j
_journal_volume 49
_journal_year 2013
_chemical_formula_sum 'C42 H28 F6 O6'
_chemical_formula_weight 742.64
_chemical_name_systematic
; 
 ? 
;
_space_group_IT_number 2
_symmetry_cell_setting triclinic
_symmetry_space_group_name_Hall '-P 1'
_symmetry_space_group_name_H-M 'P -1'
_atom_sites_solution_hydrogens geom
_atom_sites_solution_primary direct
_atom_sites_solution_secondary difmap
_audit_creation_method SHELXL-97
_cell_angle_alpha 63.642(4)
_cell_angle_beta 67.412(4)
_cell_angle_gamma 70.127(4)
_cell_formula_units_Z 2
_cell_length_a 12.115(2)
_cell_length_b 13.020(3)
_cell_length_c 13.881(3)
_cell_measurement_reflns_used 1718
_cell_measurement_temperature 293(2)
_cell_measurement_theta_max 42.808
_cell_measurement_theta_min 4.597
_cell_volume 1773.0(6)
_computing_cell_refinement 'Bruker SMART'
_computing_data_collection 'Bruker SMART'
_computing_data_reduction 'Bruker SHELXTL'
_computing_molecular_graphics 'Bruker SHELXTL'
_computing_publication_material 'Bruker SHELXTL'
_computing_structure_refinement 'SHELXL-97 (Sheldrick, 1997)'
_computing_structure_solution 'SHELXS-97 (Sheldrick, 1990)'
_diffrn_ambient_temperature 293(2)
_diffrn_measured_fraction_theta_full 0.997
_diffrn_measured_fraction_theta_max 0.997
_diffrn_measurement_device_type 'CCD area detector'
_diffrn_measurement_method 'phi and omega scans'
_diffrn_radiation_monochromator graphite
_diffrn_radiation_source 'fine-focus sealed tube'
_diffrn_radiation_type MoK\a
_diffrn_radiation_wavelength 0.71073
_diffrn_reflns_av_R_equivalents 0.0282
_diffrn_reflns_av_sigmaI/netI 0.0639
_diffrn_reflns_limit_h_max 12
_diffrn_reflns_limit_h_min -14
_diffrn_reflns_limit_k_max 16
_diffrn_reflns_limit_k_min -16
_diffrn_reflns_limit_l_max 11
_diffrn_reflns_limit_l_min -17
_diffrn_reflns_number 10807
_diffrn_reflns_theta_full 26.00
_diffrn_reflns_theta_max 26.00
_diffrn_reflns_theta_min 1.70
_exptl_absorpt_coefficient_mu 0.113
_exptl_absorpt_correction_T_max 1.00000
_exptl_absorpt_correction_T_min 0.33839
_exptl_absorpt_correction_type empirical
_exptl_absorpt_process_details sadabs
_exptl_crystal_colour colorless
_exptl_crystal_density_diffrn 1.391
_exptl_crystal_density_method 'not measured'
_exptl_crystal_description prismatic
_exptl_crystal_F_000 764
_exptl_crystal_size_max 0.312
_exptl_crystal_size_mid 0.213
_exptl_crystal_size_min 0.145
_refine_diff_density_max 0.313
_refine_diff_density_min -0.273
_refine_diff_density_rms 0.042
_refine_ls_extinction_method none
_refine_ls_goodness_of_fit_ref 1.015
_refine_ls_hydrogen_treatment constr
_refine_ls_matrix_type full
_refine_ls_number_parameters 490
_refine_ls_number_reflns 6947
_refine_ls_number_restraints 49
_refine_ls_restrained_S_all 1.034
_refine_ls_R_factor_all 0.1092
_refine_ls_R_factor_gt 0.0580
_refine_ls_shift/su_max 0.000
_refine_ls_shift/su_mean 0.000
_refine_ls_structure_factor_coef Fsqd
_refine_ls_weighting_details 'calc w=1/[\s^2^(Fo^2^)+(0.0830P)^2^+0.0000P] where P=(Fo^2^+2Fc^2^)/3'
_refine_ls_weighting_scheme calc
_refine_ls_wR_factor_gt 0.1455
_refine_ls_wR_factor_ref 0.1730
_reflns_number_gt 3865
_reflns_number_total 6947
_reflns_threshold_expression >2sigma(I)
_cod_data_source_file c3cc44757j.txt
_cod_data_source_block cd212304
_cod_original_sg_symbol_H-M P-1
_cod_database_code 7109755

loop_
_symmetry_equiv_pos_as_xyz
'x, y, z'
'-x, -y, -z'

loop_
_atom_site_label
_atom_site_type_symbol
_atom_site_fract_x
_atom_site_fract_y
_atom_site_fract_z
_atom_site_U_iso_or_equiv
_atom_site_adp_type
_atom_site_occupancy
_atom_site_symmetry_multiplicity
_atom_site_calc_flag
_atom_site_refinement_flags
_atom_site_disorder_assembly
_atom_site_disorder_group
F1 F 0.4384(2) 0.1387(2) -0.2310(2) 0.1249(9) Uani 1 1 d . . .
F2 F 0.5963(2) 0.2022(2) -0.34326(16) 0.1017(7) Uani 1 1 d . . .
F3 F 0.4292(2) 0.3206(2) -0.31279(17) 0.1095(8) Uani 1 1 d . . .
F4 F 0.2208(11) 0.4634(10) 0.5425(7) 0.130(4) Uani 0.50 1 d PDU A 1
F5 F 0.3744(11) 0.5327(10) 0.4705(9) 0.122(4) Uani 0.50 1 d PDU A 1
F6 F 0.2417(14) 0.6118(10) 0.3863(10) 0.131(6) Uani 0.50 1 d PDU A 1
F4' F 0.1673(8) 0.4973(9) 0.4973(8) 0.130(3) Uani 0.50 1 d PDU A 2
F5' F 0.3308(13) 0.5049(11) 0.5170(10) 0.159(7) Uani 0.50 1 d PDU A 2
F6' F 0.2695(12) 0.6137(7) 0.3756(10) 0.102(4) Uani 0.50 1 d PDU A 2
O1 O 0.43132(14) 0.13886(16) 0.20905(13) 0.0473(5) Uani 1 1 d . . .
O2 O 0.36762(17) 0.04413(18) 0.39564(16) 0.0642(6) Uani 1 1 d . . .
O3 O 0.27602(16) 0.06166(18) 0.27324(15) 0.0598(5) Uani 1 1 d . . .
O4 O 0.62622(15) 0.33651(16) 0.08486(14) 0.0514(5) Uani 1 1 d . . .
O5 O 0.80468(18) 0.3253(2) -0.04895(17) 0.0731(6) Uani 1 1 d . . .
O6 O 0.72809(17) 0.46909(18) 0.02123(17) 0.0694(6) Uani 1 1 d . . .
C1 C 0.6170(2) 0.2220(2) 0.10113(19) 0.0435(6) Uani 1 1 d . . .
C2 C 0.5232(2) 0.1743(2) 0.22243(19) 0.0421(6) Uani 1 1 d . . .
C3 C 0.6300(2) 0.0776(2) 0.2527(2) 0.0420(6) Uani 1 1 d . . .
C4 C 0.7122(2) 0.1227(2) 0.1493(2) 0.0457(6) Uani 1 1 d . . .
C5 C 0.8326(2) 0.0718(3) 0.1224(2) 0.0549(7) Uani 1 1 d . . .
H5 H 0.8860 0.1046 0.0536 0.066 Uiso 1 1 calc R . .
C6 C 0.8719(2) -0.0334(3) 0.2045(2) 0.0550(7) Uani 1 1 d . . .
C7 C 0.9950(3) -0.0959(3) 0.1842(3) 0.0748(10) Uani 1 1 d . . .
H7 H 1.0510 -0.0649 0.1166 0.090 Uiso 1 1 calc R . .
C8 C 1.0325(4) -0.1987(4) 0.2602(4) 0.0889(12) Uani 1 1 d . . .
H8 H 1.1133 -0.2382 0.2444 0.107 Uiso 1 1 calc R . .
C9 C 0.9502(4) -0.2457(3) 0.3624(4) 0.0895(11) Uani 1 1 d . . .
H9 H 0.9764 -0.3173 0.4141 0.107 Uiso 1 1 calc R . .
C10 C 0.8314(3) -0.1881(3) 0.3880(3) 0.0727(9) Uani 1 1 d . . .
H10 H 0.7787 -0.2200 0.4576 0.087 Uiso 1 1 calc R . .
C11 C 0.7879(3) -0.0817(3) 0.3109(2) 0.0539(7) Uani 1 1 d . . .
C12 C 0.6645(2) -0.0230(2) 0.3355(2) 0.0505(7) Uani 1 1 d . . .
H12 H 0.6094 -0.0513 0.4047 0.061 Uiso 1 1 calc R . .
C13 C 0.7285(3) 0.3728(3) 0.0119(2) 0.0545(7) Uani 1 1 d . . .
C14 C 0.8407(3) 0.5138(3) -0.0409(3) 0.0781(10) Uani 1 1 d . . .
H14A H 0.8442 0.5544 -0.1196 0.094 Uiso 1 1 calc R . .
H14B H 0.9111 0.4498 -0.0339 0.094 Uiso 1 1 calc R . .
C15 C 0.8403(2) 0.5945(2) 0.00636(19) 0.0621(8) Uani 1 1 d G . .
C16 C 0.8388(3) 0.7118(2) -0.06100(19) 0.1030(13) Uani 1 1 d G . .
H16 H 0.8351 0.7385 -0.1342 0.124 Uiso 1 1 calc R . .
C17 C 0.8427(3) 0.78917(19) -0.0190(3) 0.149(2) Uani 1 1 d GU . .
H17 H 0.8416 0.8676 -0.0641 0.179 Uiso 1 1 calc R . .
C18 C 0.8481(3) 0.7493(3) 0.0904(3) 0.136(2) Uani 1 1 d GU . .
H18 H 0.8507 0.8011 0.1185 0.163 Uiso 1 1 calc R . .
C19 C 0.8497(2) 0.6320(4) 0.1577(2) 0.1187(16) Uani 1 1 d GU . .
H19 H 0.8533 0.6053 0.2309 0.142 Uiso 1 1 calc R . .
C20 C 0.8458(2) 0.5546(2) 0.11573(19) 0.0864(11) Uani 1 1 d G . .
H20 H 0.8468 0.4762 0.1608 0.104 Uiso 1 1 calc R . .
C21 C 0.3580(2) 0.0775(2) 0.3037(2) 0.0472(6) Uani 1 1 d . . .
C22 C 0.1766(3) 0.0081(3) 0.3625(3) 0.0678(8) Uani 1 1 d U . .
H22A H 0.1943 -0.0230 0.4339 0.081 Uiso 1 1 calc R . .
H22B H 0.1682 -0.0560 0.3498 0.081 Uiso 1 1 calc R . .
C23 C 0.06160(14) 0.09733(17) 0.36456(17) 0.0552(7) Uani 1 1 d GU . .
C24 C 0.0431(2) 0.1876(2) 0.4003(2) 0.0899(12) Uani 1 1 d G . .
H24 H 0.1027 0.1915 0.4247 0.108 Uiso 1 1 calc R . .
C25 C -0.0644(3) 0.27208(19) 0.3997(2) 0.1168(16) Uani 1 1 d G . .
H25 H -0.0767 0.3325 0.4236 0.140 Uiso 1 1 calc R . .
C26 C -0.15339(19) 0.2663(2) 0.3633(2) 0.0981(13) Uani 1 1 d G . .
H26 H -0.2253 0.3228 0.3629 0.118 Uiso 1 1 calc R . .
C27 C -0.13492(16) 0.1760(2) 0.3275(2) 0.0941(12) Uani 1 1 d G . .
H27 H -0.1945 0.1721 0.3032 0.113 Uiso 1 1 calc R . .
C28 C -0.02742(18) 0.09153(19) 0.32816(18) 0.0733(9) Uani 1 1 d G . .
H28 H -0.0151 0.0311 0.3042 0.088 Uiso 1 1 calc R . .
C29 C 0.5870(2) 0.2237(2) 0.00446(19) 0.0427(6) Uani 1 1 d . . .
C30 C 0.6198(3) 0.1240(2) -0.0204(2) 0.0555(7) Uani 1 1 d . . .
H30 H 0.6630 0.0557 0.0218 0.067 Uiso 1 1 calc R . .
C31 C 0.5898(3) 0.1237(3) -0.1064(2) 0.0607(8) Uani 1 1 d . . .
H31 H 0.6124 0.0556 -0.1217 0.073 Uiso 1 1 calc R . .
C32 C 0.5267(3) 0.2236(3) -0.1691(2) 0.0542(7) Uani 1 1 d . . .
C33 C 0.4923(3) 0.3242(3) -0.1452(2) 0.0616(8) Uani 1 1 d . . .
H33 H 0.4489 0.3924 -0.1873 0.074 Uiso 1 1 calc R . .
C34 C 0.5226(2) 0.3232(3) -0.0584(2) 0.0546(7) Uani 1 1 d . . .
H34 H 0.4990 0.3910 -0.0423 0.066 Uiso 1 1 calc R . .
C35 C 0.4964(3) 0.2221(3) -0.2625(3) 0.0748(9) Uani 1 1 d . . .
C36 C 0.4640(2) 0.2596(2) 0.2832(2) 0.0444(6) Uani 1 1 d . . .
C37 C 0.3693(3) 0.3502(3) 0.2506(2) 0.0635(8) Uani 1 1 d . . .
H37 H 0.3430 0.3564 0.1932 0.076 Uiso 1 1 calc R . .
C38 C 0.3135(3) 0.4313(3) 0.3020(2) 0.0686(9) Uani 1 1 d . . .
H38 H 0.2493 0.4914 0.2800 0.082 Uiso 1 1 calc R . .
C39 C 0.3536(3) 0.4228(3) 0.3866(2) 0.0596(8) Uani 1 1 d . A .
C40 C 0.4472(3) 0.3344(3) 0.4190(2) 0.0641(8) Uani 1 1 d . . .
H40 H 0.4742 0.3290 0.4757 0.077 Uiso 1 1 calc R . .
C41 C 0.5025(2) 0.2519(3) 0.3672(2) 0.0540(7) Uani 1 1 d . . .
H41 H 0.5659 0.1913 0.3899 0.065 Uiso 1 1 calc R . .
C42 C 0.2899(4) 0.5081(3) 0.4457(3) 0.0830(11) Uani 1 1 d D . .

loop_
_atom_site_aniso_label
_atom_site_aniso_U_11
_atom_site_aniso_U_22
_atom_site_aniso_U_33
_atom_site_aniso_U_23
_atom_site_aniso_U_13
_atom_site_aniso_U_12
F1 0.177(2) 0.145(2) 0.1142(18) -0.0480(16) -0.0701(16) -0.069(2)
F2 0.1168(17) 0.1296(19) 0.0689(12) -0.0626(13) -0.0341(12) 0.0094(13)
F3 0.1301(18) 0.1217(19) 0.0914(15) -0.0551(14) -0.0748(14) 0.0307(15)
F4 0.169(10) 0.126(7) 0.081(5) -0.069(5) 0.032(5) -0.045(7)
F5 0.151(6) 0.120(6) 0.153(10) -0.102(7) -0.058(6) -0.005(4)
F6 0.158(9) 0.125(9) 0.111(8) -0.079(7) -0.088(7) 0.079(7)
F4' 0.113(6) 0.106(6) 0.140(8) -0.087(7) 0.036(5) -0.010(4)
F5' 0.243(16) 0.133(9) 0.109(8) -0.095(7) -0.117(10) 0.102(9)
F6' 0.131(7) 0.045(5) 0.109(6) -0.037(4) -0.008(4) -0.011(5)
O1 0.0417(10) 0.0663(13) 0.0423(10) -0.0245(9) -0.0093(8) -0.0171(9)
O2 0.0697(13) 0.0824(15) 0.0456(12) -0.0209(11) -0.0148(10) -0.0259(11)
O3 0.0468(11) 0.0822(15) 0.0566(12) -0.0225(10) -0.0133(9) -0.0250(10)
O4 0.0500(11) 0.0625(13) 0.0526(11) -0.0320(9) -0.0051(8) -0.0191(9)
O5 0.0614(13) 0.0905(17) 0.0752(14) -0.0487(13) 0.0065(11) -0.0279(12)
O6 0.0542(12) 0.0724(15) 0.0952(16) -0.0462(13) -0.0055(11) -0.0243(11)
C1 0.0422(14) 0.0539(17) 0.0407(14) -0.0238(12) -0.0082(11) -0.0119(12)
C2 0.0387(14) 0.0562(17) 0.0409(14) -0.0258(12) -0.0108(11) -0.0095(12)
C3 0.0434(14) 0.0518(17) 0.0402(14) -0.0255(13) -0.0114(11) -0.0086(12)
C4 0.0425(15) 0.0604(18) 0.0456(15) -0.0305(13) -0.0144(12) -0.0055(13)
C5 0.0459(16) 0.078(2) 0.0497(16) -0.0384(16) -0.0112(12) -0.0046(15)
C6 0.0520(17) 0.073(2) 0.0591(18) -0.0430(16) -0.0249(14) 0.0022(15)
C7 0.0562(19) 0.107(3) 0.078(2) -0.063(2) -0.0256(17) 0.0116(19)
C8 0.074(2) 0.103(3) 0.101(3) -0.061(3) -0.045(2) 0.025(2)
C9 0.094(3) 0.072(3) 0.114(3) -0.040(2) -0.064(3) 0.019(2)
C10 0.080(2) 0.066(2) 0.079(2) -0.0266(18) -0.0415(18) 0.0007(19)
C11 0.0620(18) 0.0558(19) 0.0599(18) -0.0308(15) -0.0296(15) -0.0026(15)
C12 0.0535(17) 0.0561(19) 0.0491(16) -0.0228(14) -0.0170(13) -0.0111(14)
C13 0.0483(17) 0.067(2) 0.0571(18) -0.0268(16) -0.0133(14) -0.0170(15)
C14 0.064(2) 0.093(3) 0.092(2) -0.042(2) -0.0051(17) -0.0396(19)
C15 0.0571(18) 0.068(2) 0.069(2) -0.0223(17) -0.0179(15) -0.0243(16)
C16 0.132(4) 0.080(3) 0.101(3) -0.023(2) -0.030(3) -0.042(3)
C17 0.178(5) 0.108(4) 0.178(5) -0.070(4) -0.019(4) -0.059(3)
C18 0.120(3) 0.175(5) 0.175(5) -0.123(4) -0.007(3) -0.060(3)
C19 0.090(3) 0.197(5) 0.104(3) -0.089(4) -0.019(2) -0.031(3)
C20 0.075(2) 0.104(3) 0.074(2) -0.026(2) -0.0214(18) -0.019(2)
C21 0.0433(15) 0.0568(18) 0.0452(16) -0.0238(14) -0.0113(12) -0.0081(13)
C22 0.0506(15) 0.072(2) 0.073(2) -0.0190(17) -0.0076(15) -0.0240(12)
C23 0.0502(14) 0.070(2) 0.0488(16) -0.0234(14) -0.0047(12) -0.0235(11)
C24 0.088(3) 0.111(3) 0.105(3) -0.073(3) -0.023(2) -0.018(2)
C25 0.107(3) 0.120(4) 0.147(4) -0.096(3) -0.018(3) -0.004(3)
C26 0.081(3) 0.092(3) 0.089(3) -0.034(2) -0.011(2) 0.006(2)
C27 0.065(2) 0.127(4) 0.094(3) -0.046(3) -0.0260(19) -0.010(2)
C28 0.0530(19) 0.097(3) 0.090(2) -0.054(2) -0.0164(16) -0.0153(18)
C29 0.0400(14) 0.0519(17) 0.0392(14) -0.0220(13) -0.0070(11) -0.0099(13)
C30 0.0710(19) 0.0530(18) 0.0498(16) -0.0226(14) -0.0285(14) -0.0021(15)
C31 0.081(2) 0.0548(19) 0.0598(18) -0.0312(15) -0.0314(16) -0.0013(16)
C32 0.0577(17) 0.068(2) 0.0448(16) -0.0291(15) -0.0160(13) -0.0084(15)
C33 0.073(2) 0.058(2) 0.0588(18) -0.0220(15) -0.0343(15) 0.0011(15)
C34 0.0609(18) 0.0543(19) 0.0577(17) -0.0303(15) -0.0222(14) -0.0019(14)
C35 0.090(2) 0.084(3) 0.065(2) -0.0370(19) -0.038(2) -0.002(2)
C36 0.0390(14) 0.0573(18) 0.0412(14) -0.0248(13) -0.0090(11) -0.0076(13)
C37 0.0662(19) 0.075(2) 0.0565(18) -0.0342(16) -0.0284(15) 0.0051(16)
C38 0.071(2) 0.064(2) 0.065(2) -0.0317(17) -0.0264(16) 0.0124(16)
C39 0.0677(19) 0.058(2) 0.0490(17) -0.0287(15) -0.0119(14) -0.0007(16)
C40 0.074(2) 0.073(2) 0.0564(18) -0.0391(16) -0.0253(15) 0.0019(17)
C41 0.0503(16) 0.066(2) 0.0511(16) -0.0328(15) -0.0202(13) 0.0044(14)
C42 0.104(3) 0.065(3) 0.070(3) -0.035(2) -0.018(3) 0.002(2)

loop_
_atom_type_symbol
_atom_type_description
_atom_type_scat_dispersion_real
_atom_type_scat_dispersion_imag
_atom_type_scat_source
C C 0.0033 0.0016 'International Tables Vol C Tables 4.2.6.8 and 6.1.1.4'
H H 0.0000 0.0000 'International Tables Vol C Tables 4.2.6.8 and 6.1.1.4'
O O 0.0106 0.0060 'International Tables Vol C Tables 4.2.6.8 and 6.1.1.4'
F F 0.0171 0.0103 'International Tables Vol C Tables 4.2.6.8 and 6.1.1.4'

loop_
_geom_angle_atom_site_label_1
_geom_angle_atom_site_label_2
_geom_angle_atom_site_label_3
_geom_angle
C21 O1 C2 116.16(19)
C21 O3 C22 117.0(2)
C13 O4 C1 116.07(19)
C13 O6 C14 115.1(2)
O4 C1 C4 114.87(19)
O4 C1 C29 111.7(2)
C4 C1 C29 118.7(2)
O4 C1 C2 107.15(17)
C4 C1 C2 85.84(18)
C29 C1 C2 115.74(18)
O1 C2 C3 115.0(2)
O1 C2 C36 110.27(19)
C3 C2 C36 119.9(2)
O1 C2 C1 108.09(17)
C3 C2 C1 85.93(17)
C36 C2 C1 115.1(2)
C12 C3 C4 122.2(2)
C12 C3 C2 144.0(2)
C4 C3 C2 93.8(2)
C5 C4 C3 123.4(3)
C5 C4 C1 142.2(2)
C3 C4 C1 94.3(2)
C4 C5 C6 116.4(3)
C4 C5 H5 121.8
C6 C5 H5 121.8
C5 C6 C7 121.2(3)
C5 C6 C11 120.9(2)
C7 C6 C11 117.9(3)
C8 C7 C6 121.7(3)
C8 C7 H7 119.1
C6 C7 H7 119.1
C7 C8 C9 119.9(3)
C7 C8 H8 120.0
C9 C8 H8 120.0
C10 C9 C8 121.0(4)
C10 C9 H9 119.5
C8 C9 H9 119.5
C9 C10 C11 121.1(3)
C9 C10 H10 119.5
C11 C10 H10 119.5
C10 C11 C12 121.5(3)
C10 C11 C6 118.3(3)
C12 C11 C6 120.2(3)
C3 C12 C11 116.9(2)
C3 C12 H12 121.6
C11 C12 H12 121.6
O5 C13 O6 127.4(3)
O5 C13 O4 125.8(3)
O6 C13 O4 106.8(2)
O6 C14 C15 107.4(2)
O6 C14 H14A 110.2
C15 C14 H14A 110.2
O6 C14 H14B 110.2
C15 C14 H14B 110.2
H14A C14 H14B 108.5
C16 C15 C20 120.0
C16 C15 C14 119.0(2)
C20 C15 C14 121.0(2)
C15 C16 C17 120.0
C15 C16 H16 120.0
C17 C16 H16 120.0
C18 C17 C16 120.0
C18 C17 H17 120.0
C16 C17 H17 120.0
C17 C18 C19 120.0
C17 C18 H18 120.0
C19 C18 H18 120.0
C20 C19 C18 120.0
C20 C19 H19 120.0
C18 C19 H19 120.0
C19 C20 C15 120.0
C19 C20 H20 120.0
C15 C20 H20 120.0
O2 C21 O3 128.0(3)
O2 C21 O1 125.8(2)
O3 C21 O1 106.2(2)
O3 C22 C23 109.2(2)
O3 C22 H22A 109.8
C23 C22 H22A 109.8
O3 C22 H22B 109.8
C23 C22 H22B 109.8
H22A C22 H22B 108.3
C24 C23 C28 120.0
C24 C23 C22 120.67(18)
C28 C23 C22 119.32(18)
C23 C24 C25 120.0
C23 C24 H24 120.0
C25 C24 H24 120.0
C26 C25 C24 120.0
C26 C25 H25 120.0
C24 C25 H25 120.0
C25 C26 C27 120.0
C25 C26 H26 120.0
C27 C26 H26 120.0
C28 C27 C26 120.0
C28 C27 H27 120.0
C26 C27 H27 120.0
C27 C28 C23 120.0
C27 C28 H28 120.0
C23 C28 H28 120.0
C34 C29 C30 118.3(2)
C34 C29 C1 120.8(2)
C30 C29 C1 120.8(2)
C31 C30 C29 121.3(3)
C31 C30 H30 119.3
C29 C30 H30 119.3
C32 C31 C30 119.9(3)
C32 C31 H31 120.1
C30 C31 H31 120.1
C31 C32 C33 119.7(3)
C31 C32 C35 119.2(3)
C33 C32 C35 121.1(3)
C34 C33 C32 119.8(3)
C34 C33 H33 120.1
C32 C33 H33 120.1
C29 C34 C33 121.0(2)
C29 C34 H34 119.5
C33 C34 H34 119.5
F1 C35 F3 106.6(3)
F1 C35 F2 104.8(3)
F3 C35 F2 105.4(3)
F1 C35 C32 113.0(3)
F3 C35 C32 114.0(3)
F2 C35 C32 112.2(3)
C41 C36 C37 119.0(2)
C41 C36 C2 122.4(2)
C37 C36 C2 118.6(2)
C38 C37 C36 121.0(3)
C38 C37 H37 119.5
C36 C37 H37 119.5
C37 C38 C39 119.4(3)
C37 C38 H38 120.3
C39 C38 H38 120.3
C40 C39 C38 120.1(2)
C40 C39 C42 120.2(3)
C38 C39 C42 119.6(3)
C39 C40 C41 120.0(3)
C39 C40 H40 120.0
C41 C40 H40 120.0
C36 C41 C40 120.4(3)
C36 C41 H41 119.8
C40 C41 H41 119.8
F5' C42 F4 71.2(8)
F5' C42 F6' 110.5(9)
F4 C42 F6' 126.9(8)
F5' C42 F6 115.4(8)
F4 C42 F6 114.7(9)
F6' C42 F6 14.0(12)
F5' C42 F5 30.6(10)
F4 C42 F5 101.8(8)
F6' C42 F5 91.3(8)
F6 C42 F5 101.5(9)
F5' C42 F4' 107.5(8)
F4 C42 F4' 40.6(6)
F6' C42 F4' 97.0(8)
F6 C42 F4' 83.0(8)
F5 C42 F4' 135.4(7)
F5' C42 C39 119.5(6)
F4 C42 C39 112.4(6)
F6' C42 C39 111.2(6)
F6 C42 C39 115.7(6)
F5 C42 C39 108.8(6)
F4' C42 C39 108.7(5)

loop_
_geom_bond_atom_site_label_1
_geom_bond_atom_site_label_2
_geom_bond_distance
F1 C35 1.314(4)
F2 C35 1.338(4)
F3 C35 1.315(4)
F4 C42 1.272(10)
F5 C42 1.363(10)
F6 C42 1.300(10)
F4' C42 1.405(10)
F5' C42 1.245(10)
F6' C42 1.290(9)
O1 C21 1.344(3)
O1 C2 1.439(3)
O2 C21 1.191(3)
O3 C21 1.322(3)
O3 C22 1.460(3)
O4 C13 1.339(3)
O4 C1 1.443(3)
O5 C13 1.194(3)
O6 C13 1.315(3)
O6 C14 1.461(3)
C1 C4 1.504(4)
C1 C29 1.508(3)
C1 C2 1.610(3)
C2 C3 1.509(3)
C2 C36 1.511(3)
C3 C12 1.368(4)
C3 C4 1.396(3)
C4 C5 1.360(3)
C5 C6 1.411(4)
C5 H5 0.9300
C6 C7 1.422(4)
C6 C11 1.438(4)
C7 C8 1.346(5)
C7 H7 0.9300
C8 C9 1.393(5)
C8 H8 0.9300
C9 C10 1.367(5)
C9 H9 0.9300
C10 C11 1.400(4)
C10 H10 0.9300
C11 C12 1.414(4)
C12 H12 0.9300
C14 C15 1.464(3)
C14 H14A 0.9700
C14 H14B 0.9700
C15 C16 1.3900
C15 C20 1.3900
C16 C17 1.3900
C16 H16 0.9300
C17 C18 1.3900
C17 H17 0.9300
C18 C19 1.3900
C18 H18 0.9300
C19 C20 1.3900
C19 H19 0.9300
C20 H20 0.9300
C22 C23 1.480(3)
C22 H22A 0.9700
C22 H22B 0.9700
C23 C24 1.3900
C23 C28 1.3900
C24 C25 1.3900
C24 H24 0.9300
C25 C26 1.3900
C25 H25 0.9300
C26 C27 1.3900
C26 H26 0.9300
C27 C28 1.3900
C27 H27 0.9300
C28 H28 0.9300
C29 C34 1.371(4)
C29 C30 1.379(4)
C30 C31 1.377(4)
C30 H30 0.9300
C31 C32 1.365(4)
C31 H31 0.9300
C32 C33 1.382(4)
C32 C35 1.486(4)
C33 C34 1.382(4)
C33 H33 0.9300
C34 H34 0.9300
C36 C41 1.366(3)
C36 C37 1.385(4)
C37 C38 1.375(4)
C37 H37 0.9300
C38 C39 1.384(4)
C38 H38 0.9300
C39 C40 1.364(4)
C39 C42 1.497(4)
C40 C41 1.395(4)
C40 H40 0.9300
C41 H41 0.9300

loop_
_geom_torsion_atom_site_label_1
_geom_torsion_atom_site_label_2
_geom_torsion_atom_site_label_3
_geom_torsion_atom_site_label_4
_geom_torsion
C13 O4 C1 C4 63.0(3)
C13 O4 C1 C29 -75.9(3)
C13 O4 C1 C2 156.4(2)
C21 O1 C2 C3 74.5(3)
C21 O1 C2 C36 -64.8(3)
C21 O1 C2 C1 168.5(2)
O4 C1 C2 O1 127.61(19)
C4 C1 C2 O1 -117.6(2)
C29 C1 C2 O1 2.3(3)
O4 C1 C2 C3 -117.37(19)
C4 C1 C2 C3 -2.61(16)
C29 C1 C2 C3 117.3(2)
O4 C1 C2 C36 3.8(3)
C4 C1 C2 C36 118.6(2)
C29 C1 C2 C36 -121.5(2)
O1 C2 C3 C12 -68.7(4)
C36 C2 C3 C12 66.4(4)
C1 C2 C3 C12 -176.8(3)
O1 C2 C3 C4 110.9(2)
C36 C2 C3 C4 -114.0(2)
C1 C2 C3 C4 2.81(17)
C12 C3 C4 C5 -0.5(4)
C2 C3 C4 C5 179.8(2)
C12 C3 C4 C1 176.7(2)
C2 C3 C4 C1 -3.01(19)
O4 C1 C4 C5 -74.0(4)
C29 C1 C4 C5 61.9(4)
C2 C1 C4 C5 179.1(3)
O4 C1 C4 C3 109.8(2)
C29 C1 C4 C3 -114.3(2)
C2 C1 C4 C3 2.82(18)
C3 C4 C5 C6 1.6(4)
C1 C4 C5 C6 -173.9(3)
C4 C5 C6 C7 178.2(2)
C4 C5 C6 C11 -0.8(4)
C5 C6 C7 C8 -177.4(3)
C11 C6 C7 C8 1.7(4)
C6 C7 C8 C9 -0.8(5)
C7 C8 C9 C10 -1.0(6)
C8 C9 C10 C11 1.9(5)
C9 C10 C11 C12 178.4(3)
C9 C10 C11 C6 -0.9(4)
C5 C6 C11 C10 178.3(2)
C7 C6 C11 C10 -0.8(4)
C5 C6 C11 C12 -1.1(4)
C7 C6 C11 C12 179.9(2)
C4 C3 C12 C11 -1.4(4)
C2 C3 C12 C11 178.1(3)
C10 C11 C12 C3 -177.2(2)
C6 C11 C12 C3 2.2(3)
C14 O6 C13 O5 -7.6(5)
C14 O6 C13 O4 172.0(2)
C1 O4 C13 O5 8.9(4)
C1 O4 C13 O6 -170.7(2)
C13 O6 C14 C15 -161.8(3)
O6 C14 C15 C16 -117.0(2)
O6 C14 C15 C20 65.2(3)
C20 C15 C16 C17 0.0
C14 C15 C16 C17 -177.8(2)
C15 C16 C17 C18 0.0
C16 C17 C18 C19 0.0
C17 C18 C19 C20 0.0
C18 C19 C20 C15 0.0
C16 C15 C20 C19 0.0
C14 C15 C20 C19 177.8(2)
C22 O3 C21 O2 7.4(4)
C22 O3 C21 O1 -173.4(2)
C2 O1 C21 O2 -5.1(4)
C2 O1 C21 O3 175.55(19)
C21 O3 C22 C23 109.1(3)
O3 C22 C23 C24 -70.6(3)
O3 C22 C23 C28 108.1(2)
C28 C23 C24 C25 0.0
C22 C23 C24 C25 178.7(2)
C23 C24 C25 C26 0.0
C24 C25 C26 C27 0.0
C25 C26 C27 C28 0.0
C26 C27 C28 C23 0.0
C24 C23 C28 C27 0.0
C22 C23 C28 C27 -178.8(2)
O4 C1 C29 C34 -28.1(3)
C4 C1 C29 C34 -165.2(2)
C2 C1 C29 C34 94.9(3)
O4 C1 C29 C30 154.3(2)
C4 C1 C29 C30 17.2(3)
C2 C1 C29 C30 -82.7(3)
C34 C29 C30 C31 0.4(4)
C1 C29 C30 C31 178.1(2)
C29 C30 C31 C32 0.2(4)
C30 C31 C32 C33 -0.6(4)
C30 C31 C32 C35 179.3(3)
C31 C32 C33 C34 0.4(4)
C35 C32 C33 C34 -179.5(3)
C30 C29 C34 C33 -0.7(4)
C1 C29 C34 C33 -178.3(2)
C32 C33 C34 C29 0.3(4)
C31 C32 C35 F1 54.0(4)
C33 C32 C35 F1 -126.1(3)
C31 C32 C35 F3 176.0(3)
C33 C32 C35 F3 -4.1(5)
C31 C32 C35 F2 -64.2(4)
C33 C32 C35 F2 115.7(3)
O1 C2 C36 C41 136.0(2)
C3 C2 C36 C41 -1.0(4)
C1 C2 C36 C41 -101.3(3)
O1 C2 C36 C37 -45.5(3)
C3 C2 C36 C37 177.4(2)
C1 C2 C36 C37 77.1(3)
C41 C36 C37 C38 -0.5(4)
C2 C36 C37 C38 -179.0(3)
C36 C37 C38 C39 0.7(5)
C37 C38 C39 C40 -0.3(5)
C37 C38 C39 C42 -177.6(3)
C38 C39 C40 C41 -0.3(5)
C42 C39 C40 C41 177.0(3)
C37 C36 C41 C40 -0.1(4)
C2 C36 C41 C40 178.3(3)
C39 C40 C41 C36 0.5(5)
C40 C39 C42 F5' 7.2(11)
C38 C39 C42 F5' -175.5(10)
C40 C39 C42 F4 -73.3(8)
C38 C39 C42 F4 104.0(8)
C40 C39 C42 F6' 137.8(7)
C38 C39 C42 F6' -44.9(8)
C40 C39 C42 F6 152.2(8)
C38 C39 C42 F6 -30.5(9)
C40 C39 C42 F5 38.8(7)
C38 C39 C42 F5 -143.9(6)
C40 C39 C42 F4' -116.6(6)
C38 C39 C42 F4' 60.7(6)
